data_4038191
loop_
_publ_author_name
'Chen, Jin-Yu'
'Selvaraju, Manikandan'
'Lin, Yen-Tzu'
'Dhole, Sandip'
'Lin, Chih-Yu'
'Sun, Chung-Ming'

_publ_section_title
;
 Molecular Iodine-Promoted [3 + 2] Oxidative Cyclization for the Synthesis
 of Heteroarene-Fused [1,2,4] Thiadiazoles/Selenadiazoles.
;
_journal_issue 8
_journal_name_full 'The Journal of organic chemistry'
_journal_page_first 5570
_journal_page_last 5579
_journal_paper_doi 10.1021/acs.joc.0c00421
_journal_volume 85
_journal_year 2020
_chemical_formula_moiety 'C25 H25 N5 O2'
_chemical_formula_sum 'C25 H25 N5 O2'
_chemical_formula_weight 427.50
_space_group_crystal_system monoclinic
_space_group_IT_number 14
_space_group_name_Hall '-P 2ybc'
_space_group_name_H-M_alt 'P 1 21/c 1'
_atom_sites_solution_hydrogens geom
_audit_creation_method SHELXL-2014/6
_cell_angle_alpha 90
_cell_angle_beta 102.638(3)
_cell_angle_gamma 90
_cell_formula_units_Z 4
_cell_length_a 15.4232(8)
_cell_length_b 6.0725(4)
_cell_length_c 24.6911(15)
_cell_measurement_reflns_used 4425
_cell_measurement_temperature 296(2)
_cell_measurement_theta_max 24.5502
_cell_measurement_theta_min 2.7069
_cell_volume 2256.5(2)
_computing_cell_refinement 'SAINT V8.34A (Bruker AXS Inc., 2013)'
_computing_data_collection 'APEX2 (Bruker AXS, 2010)'
_computing_data_reduction 'SAINT V8.34A (Bruker AXS Inc., 2013)'
_computing_molecular_graphics 'SHELXTL (Sheldrick, 2008)'
_computing_publication_material SHELXTL
_computing_structure_refinement 'SHELXL-2014/6 (Sheldrick, 2014)'
_diffrn_ambient_temperature 296(2)
_diffrn_detector_area_resol_mean 8.3333
_diffrn_measured_fraction_theta_full 1.000
_diffrn_measured_fraction_theta_max 0.998
_diffrn_measurement_device_type 'Bruker APEX-II CCD'
_diffrn_measurement_method '\f and \w scans'
_diffrn_radiation_type MoK\a
_diffrn_radiation_wavelength 0.71073
_diffrn_reflns_av_R_equivalents 0.0318
_diffrn_reflns_av_unetI/netI 0.0285
_diffrn_reflns_Laue_measured_fraction_full 1.000
_diffrn_reflns_Laue_measured_fraction_max 0.998
_diffrn_reflns_limit_h_max 19
_diffrn_reflns_limit_h_min -19
_diffrn_reflns_limit_k_max 7
_diffrn_reflns_limit_k_min -7
_diffrn_reflns_limit_l_max 30
_diffrn_reflns_limit_l_min -30
_diffrn_reflns_number 19447
_diffrn_reflns_point_group_measured_fraction_full 1.000
_diffrn_reflns_point_group_measured_fraction_max 0.998
_diffrn_reflns_theta_full 25.242
_diffrn_reflns_theta_max 26.418
_diffrn_reflns_theta_min 1.353
_exptl_absorpt_coefficient_mu 0.083
_exptl_absorpt_correction_T_max 0.7454
_exptl_absorpt_correction_T_min 0.6970
_exptl_absorpt_correction_type multi-scan
_exptl_absorpt_process_details 'SADABS V2014/4 (Bruker AXS Inc.)'
_exptl_crystal_colour colorless
_exptl_crystal_density_diffrn 1.258
_exptl_crystal_density_meas ?
_exptl_crystal_density_method 'not measured'
_exptl_crystal_description lump
_exptl_crystal_F_000 904
_exptl_crystal_size_max 0.18
_exptl_crystal_size_mid 0.15
_exptl_crystal_size_min 0.15
_refine_diff_density_max 0.571
_refine_diff_density_min -0.293
_refine_diff_density_rms 0.048
_refine_ls_extinction_coef 0.0058(14)
_refine_ls_extinction_expression Fc^*^=kFc[1+0.001xFc^2^\l^3^/sin(2\q)]^-1/4^
_refine_ls_extinction_method SHELXL
_refine_ls_goodness_of_fit_ref 1.072
_refine_ls_hydrogen_treatment constr
_refine_ls_matrix_type full
_refine_ls_number_parameters 292
_refine_ls_number_reflns 4643
_refine_ls_number_restraints 0
_refine_ls_restrained_S_all 1.072
_refine_ls_R_factor_all 0.0923
_refine_ls_R_factor_gt 0.0628
_refine_ls_shift/su_max 0.000
_refine_ls_shift/su_mean 0.000
_refine_ls_structure_factor_coef Fsqd
_refine_ls_weighting_details 'w=1/[\s^2^(Fo^2^)+(0.0880P)^2^+1.1073P] where P=(Fo^2^+2Fc^2^)/3'
_refine_ls_weighting_scheme calc
_refine_ls_wR_factor_gt 0.1673
_refine_ls_wR_factor_ref 0.1978
_reflns_Friedel_coverage 0.000
_reflns_number_gt 3159
_reflns_number_total 4643
_reflns_threshold_expression 'I > 2\s(I)'
_cod_data_source_file jo0c00421_si_008.cif
_cod_data_source_block 6ba
_cod_depositor_comments
;
The following automatic conversions were performed:

data item '_exptl_crystal_density_meas' value 'not measured' was
changed to '?' -- the value is perceived as not measured.

Automatic conversion script
Id: cif_fix_values 7556 2019-12-06 15:28:31Z antanas 

 Adding full bibliography for 4038187--4038192.cif.
;
_cod_original_sg_symbol_H-M 'P 21/c'
_cod_database_code 4038191
_shelx_space_group_comment
;
The symmetry employed for this shelxl refinement is uniquely defined
by the following loop, which should always be used as a source of
symmetry information in preference to the above space-group names.
They are only intended as comments.
;
_shelxl_version_number 2014/6

loop_
_space_group_symop_operation_xyz
'x, y, z'
'-x, y+1/2, -z+1/2'
'-x, -y, -z'
'x, -y-1/2, z-1/2'

loop_
_atom_site_label
_atom_site_type_symbol
_atom_site_fract_x
_atom_site_fract_y
_atom_site_fract_z
_atom_site_U_iso_or_equiv
_atom_site_adp_type
_atom_site_occupancy
_atom_site_site_symmetry_order
_atom_site_calc_flag
_atom_site_refinement_flags_posn
_atom_site_refinement_flags_adp
_atom_site_refinement_flags_occupancy
_atom_site_disorder_assembly
_atom_site_disorder_group
O1 O 0.12392(18) -0.0825(4) 0.53000(9) 0.0947(8) Uani 1 1 d . . . . .
O2 O 0.20274(16) 0.0547(4) 0.60888(8) 0.0913(8) Uani 1 1 d . . . . .
N1 N 0.22053(14) 0.3488(4) 0.37689(7) 0.0540(5) Uani 1 1 d . . . . .
N2 N 0.28230(14) 0.6062(4) 0.32005(8) 0.0561(6) Uani 1 1 d . . . . .
N3 N 0.16858(13) 0.3889(4) 0.26683(7) 0.0522(5) Uani 1 1 d . . . . .
H14 H 0.1712 0.3009 0.2944 0.063 Uiso 1 1 calc R U . . .
N4 N 0.24581(13) 0.6369(4) 0.22486(7) 0.0528(5) Uani 1 1 d . . . . .
H4 H 0.2123 0.5937 0.1941 0.063 Uiso 1 1 calc R U . . .
C1 C 0.0854(3) -0.2422(7) 0.56087(18) 0.1160(15) Uani 1 1 d . . . . .
H24 H 0.1315 -0.3324 0.5823 0.174 Uiso 1 1 calc R U . . .
H3 H 0.0443 -0.3331 0.5356 0.174 Uiso 1 1 calc R U . . .
H1 H 0.0546 -0.1675 0.5853 0.174 Uiso 1 1 calc R U . . .
C2 C 0.1826(2) 0.0557(5) 0.55933(11) 0.0657(8) Uani 1 1 d . . . . .
C3 C 0.21816(17) 0.2111(5) 0.52312(10) 0.0595(7) Uani 1 1 d . . . . .
C4 C 0.19591(17) 0.1901(5) 0.46590(9) 0.0561(6) Uani 1 1 d . . . . .
H23 H 0.1576 0.0791 0.4493 0.067 Uiso 1 1 calc R U . . .
C5 C 0.23149(16) 0.3364(5) 0.43399(9) 0.0513(6) Uani 1 1 d . . . . .
C6 C 0.26846(16) 0.5204(5) 0.36798(9) 0.0526(6) Uani 1 1 d . . . . .
C7 C 0.23220(15) 0.5437(4) 0.27244(9) 0.0486(6) Uani 1 1 d . . . . .
C8 C 0.09710(15) 0.3546(4) 0.22002(9) 0.0456(5) Uani 1 1 d . . . . .
C9 C 0.03371(18) 0.5142(4) 0.20419(10) 0.0582(7) Uani 1 1 d . . . . .
H13 H 0.0402 0.6506 0.2217 0.070 Uiso 1 1 calc R U . . .
C10 C -0.03978(19) 0.4725(5) 0.16222(12) 0.0672(8) Uani 1 1 d . . . . .
H12 H -0.0822 0.5821 0.1515 0.081 Uiso 1 1 calc R U . . .
C11 C -0.05090(18) 0.2730(5) 0.13641(11) 0.0629(7) Uani 1 1 d . . . . .
H2 H -0.1006 0.2459 0.1082 0.076 Uiso 1 1 calc R U . . .
C12 C 0.31048(15) 0.7990(4) 0.22178(9) 0.0475(6) Uani 1 1 d . . . . .
C13 C 0.35979(17) 0.7769(5) 0.18136(10) 0.0576(7) Uani 1 1 d . . . . .
H9 H 0.3520 0.6546 0.1581 0.069 Uiso 1 1 calc R U . . .
C14 C 0.42044(18) 0.9378(6) 0.17591(11) 0.0667(8) Uani 1 1 d . . . . .
H8 H 0.4527 0.9236 0.1484 0.080 Uiso 1 1 calc R U . . .
C15 C 0.43417(19) 1.1176(5) 0.20998(12) 0.0673(8) Uani 1 1 d . . . . .
H5 H 0.4762 1.2233 0.2063 0.081 Uiso 1 1 calc R U . . .
C16 C 0.38466(18) 1.1400(5) 0.25000(12) 0.0641(7) Uani 1 1 d . . . . .
H6 H 0.3929 1.2626 0.2731 0.077 Uiso 1 1 calc R U . . .
C17 C 0.32332(16) 0.9828(5) 0.25592(10) 0.0557(6) Uani 1 1 d . . . . .
H7 H 0.2903 0.9998 0.2829 0.067 Uiso 1 1 calc R U . . .
C18 C 0.0118(2) 0.1134(5) 0.15244(12) 0.0709(8) Uani 1 1 d . . . . .
H10 H 0.0044 -0.0236 0.1352 0.085 Uiso 1 1 calc R U . . .
C19 C 0.08645(18) 0.1532(5) 0.19410(11) 0.0625(7) Uani 1 1 d . . . . .
H11 H 0.1291 0.0440 0.2044 0.075 Uiso 1 1 calc R U . . .
N5 N 0.30879(16) 0.6234(5) 0.41702(8) 0.0706(7) Uani 1 1 d . . . . .
C21 C 0.28648(18) 0.5068(5) 0.45951(10) 0.0646(8) Uani 1 1 d . . . . .
C22 C 0.3079(2) 0.5322(7) 0.51709(11) 0.0874(11) Uani 1 1 d . . . . .
H16 H 0.3437 0.6474 0.5338 0.105 Uiso 1 1 calc R U . . .
C23 C 0.2739(2) 0.3809(6) 0.54802(11) 0.0820(10) Uani 1 1 d . . . . .
H15 H 0.2883 0.3915 0.5865 0.098 Uiso 1 1 calc R U . . .
C24 C 0.3617(2) 0.8351(6) 0.42127(12) 0.0787(9) Uani 1 1 d . . . . .
H24A H 0.3366 0.9318 0.3906 0.094 Uiso 1 1 calc R U . . .
H24B H 0.3599 0.9105 0.4557 0.094 Uiso 1 1 calc R U . . .
C25 C 0.4519(3) 0.7797(8) 0.41981(17) 0.1086(13) Uani 1 1 d . . . . .
H17 H 0.4534 0.6933 0.3870 0.130 Uiso 1 1 calc R U . . .
H21 H 0.4790 0.6945 0.4523 0.130 Uiso 1 1 calc R U . . .
C26 C 0.5034(4) 1.0048(10) 0.4187(2) 0.157(2) Uani 1 1 d . . . . .
H18 H 0.5124 1.0306 0.3819 0.236 Uiso 1 1 calc R U . . .
H19 H 0.5600 0.9971 0.4443 0.236 Uiso 1 1 calc R U . . .
H20 H 0.4692 1.1232 0.4291 0.236 Uiso 1 1 calc R U . . .

loop_
_atom_site_aniso_label
_atom_site_aniso_U_11
_atom_site_aniso_U_22
_atom_site_aniso_U_33
_atom_site_aniso_U_23
_atom_site_aniso_U_13
_atom_site_aniso_U_12
O1 0.1255(19) 0.1049(19) 0.0584(12) 0.0092(13) 0.0304(13) -0.0395(16)
O2 0.1124(17) 0.120(2) 0.0407(11) 0.0245(12) 0.0154(11) -0.0019(15)
N1 0.0630(12) 0.0653(14) 0.0313(9) 0.0000(9) 0.0053(8) -0.0115(11)
N2 0.0605(12) 0.0725(15) 0.0324(10) 0.0029(10) 0.0037(8) -0.0140(11)
N3 0.0604(12) 0.0604(13) 0.0320(9) 0.0046(9) 0.0018(8) -0.0095(10)
N4 0.0593(11) 0.0676(14) 0.0297(9) 0.0001(9) 0.0055(8) -0.0091(10)
C1 0.156(4) 0.107(3) 0.101(3) 0.018(2) 0.062(3) -0.032(3)
C2 0.0731(17) 0.083(2) 0.0431(14) 0.0138(14) 0.0169(12) 0.0081(16)
C3 0.0641(15) 0.0775(19) 0.0364(12) 0.0060(12) 0.0098(11) -0.0008(14)
C4 0.0639(14) 0.0672(17) 0.0348(12) 0.0018(11) 0.0056(10) -0.0087(13)
C5 0.0539(13) 0.0664(16) 0.0306(11) 0.0001(11) 0.0032(9) -0.0049(12)
C6 0.0530(13) 0.0688(17) 0.0329(11) 0.0004(11) 0.0029(10) -0.0085(12)
C7 0.0524(12) 0.0586(15) 0.0344(11) 0.0004(10) 0.0087(9) -0.0014(12)
C8 0.0529(12) 0.0531(14) 0.0305(10) -0.0002(10) 0.0084(9) -0.0031(11)
C9 0.0716(16) 0.0497(15) 0.0489(14) -0.0071(12) 0.0037(12) 0.0045(13)
C10 0.0672(16) 0.0661(19) 0.0610(16) 0.0007(14) -0.0019(13) 0.0150(14)
C11 0.0624(15) 0.0667(18) 0.0508(14) -0.0024(13) -0.0069(12) -0.0039(14)
C12 0.0470(12) 0.0595(15) 0.0338(11) 0.0078(10) 0.0039(9) 0.0018(11)
C13 0.0637(15) 0.0700(17) 0.0395(12) 0.0033(12) 0.0123(11) 0.0003(13)
C14 0.0643(16) 0.088(2) 0.0513(15) 0.0123(15) 0.0212(13) -0.0026(15)
C15 0.0638(16) 0.075(2) 0.0618(17) 0.0151(15) 0.0100(13) -0.0111(14)
C16 0.0686(16) 0.0582(17) 0.0617(16) 0.0031(13) 0.0062(13) -0.0057(14)
C17 0.0561(14) 0.0654(17) 0.0460(13) 0.0016(12) 0.0118(11) 0.0039(13)
C18 0.0860(19) 0.0581(17) 0.0597(16) -0.0183(14) -0.0034(14) -0.0022(15)
C19 0.0688(16) 0.0575(16) 0.0543(15) -0.0099(13) -0.0018(12) 0.0106(13)
N5 0.0805(15) 0.0902(18) 0.0367(11) -0.0019(11) 0.0035(10) -0.0369(14)
C21 0.0698(16) 0.086(2) 0.0341(12) -0.0001(13) 0.0030(11) -0.0223(15)
C22 0.103(2) 0.116(3) 0.0367(14) -0.0056(16) 0.0024(14) -0.043(2)
C23 0.095(2) 0.114(3) 0.0312(13) 0.0005(15) 0.0022(13) -0.029(2)
C24 0.083(2) 0.106(3) 0.0455(15) -0.0051(16) 0.0108(14) -0.0043(19)
C25 0.107(3) 0.137(4) 0.087(3) -0.019(3) 0.032(2) 0.001(3)
C26 0.159(4) 0.200(6) 0.115(4) -0.012(4) 0.035(3) -0.123(4)

loop_
_atom_type_symbol
_atom_type_description
_atom_type_scat_dispersion_real
_atom_type_scat_dispersion_imag
_atom_type_scat_source
C C 0.0033 0.0016 'International Tables Vol C Tables 4.2.6.8 and 6.1.1.4'
H H 0.0000 0.0000 'International Tables Vol C Tables 4.2.6.8 and 6.1.1.4'
N N 0.0061 0.0033 'International Tables Vol C Tables 4.2.6.8 and 6.1.1.4'
O O 0.0106 0.0060 'International Tables Vol C Tables 4.2.6.8 and 6.1.1.4'

loop_
_geom_angle_atom_site_label_1
_geom_angle_atom_site_label_2
_geom_angle_atom_site_label_3
_geom_angle
_geom_angle_site_symmetry_1
_geom_angle_site_symmetry_3
_geom_angle_publ_flag
C2 O1 C1 116.6(3) . . ?
C6 N1 C5 105.3(2) . . ?
C7 N2 C6 119.8(2) . . ?
C7 N3 C8 127.1(2) . . ?
C7 N3 H14 116.5 . . ?
C8 N3 H14 116.5 . . ?
C7 N4 C12 125.40(19) . . ?
C7 N4 H4 117.3 . . ?
C12 N4 H4 117.3 . . ?
O1 C1 H24 109.5 . . ?
O1 C1 H3 109.5 . . ?
H24 C1 H3 109.5 . . ?
O1 C1 H1 109.5 . . ?
H24 C1 H1 109.5 . . ?
H3 C1 H1 109.5 . . ?
O2 C2 O1 123.3(3) . . ?
O2 C2 C3 124.9(3) . . ?
O1 C2 C3 111.8(2) . . ?
C4 C3 C23 120.6(3) . . ?
C4 C3 C2 120.9(3) . . ?
C23 C3 C2 118.5(2) . . ?
C5 C4 C3 118.9(2) . . ?
C5 C4 H23 120.6 . . ?
C3 C4 H23 120.6 . . ?
C4 C5 N1 129.9(2) . . ?
C4 C5 C21 119.8(2) . . ?
N1 C5 C21 110.2(2) . . ?
N1 C6 N2 130.5(2) . . ?
N1 C6 N5 111.8(2) . . ?
N2 C6 N5 117.7(2) . . ?
N2 C7 N3 124.6(2) . . ?
N2 C7 N4 118.7(2) . . ?
N3 C7 N4 116.7(2) . . ?
C9 C8 C19 119.4(2) . . ?
C9 C8 N3 120.3(2) . . ?
C19 C8 N3 120.0(2) . . ?
C8 C9 C10 120.1(2) . . ?
C8 C9 H13 120.0 . . ?
C10 C9 H13 120.0 . . ?
C11 C10 C9 120.8(3) . . ?
C11 C10 H12 119.6 . . ?
C9 C10 H12 119.6 . . ?
C10 C11 C18 119.1(2) . . ?
C10 C11 H2 120.4 . . ?
C18 C11 H2 120.4 . . ?
C17 C12 C13 119.2(2) . . ?
C17 C12 N4 122.4(2) . . ?
C13 C12 N4 118.4(2) . . ?
C14 C13 C12 119.4(3) . . ?
C14 C13 H9 120.3 . . ?
C12 C13 H9 120.3 . . ?
C15 C14 C13 121.5(3) . . ?
C15 C14 H8 119.2 . . ?
C13 C14 H8 119.2 . . ?
C14 C15 C16 118.9(3) . . ?
C14 C15 H5 120.5 . . ?
C16 C15 H5 120.5 . . ?
C17 C16 C15 120.6(3) . . ?
C17 C16 H6 119.7 . . ?
C15 C16 H6 119.7 . . ?
C16 C17 C12 120.3(2) . . ?
C16 C17 H7 119.8 . . ?
C12 C17 H7 119.8 . . ?
C11 C18 C19 120.8(3) . . ?
C11 C18 H10 119.6 . . ?
C19 C18 H10 119.6 . . ?
C8 C19 C18 119.7(3) . . ?
C8 C19 H11 120.1 . . ?
C18 C19 H11 120.1 . . ?
C21 N5 C6 107.2(2) . . ?
C21 N5 C24 127.4(2) . . ?
C6 N5 C24 125.2(2) . . ?
N5 C21 C22 132.8(3) . . ?
N5 C21 C5 105.5(2) . . ?
C22 C21 C5 121.8(3) . . ?
C23 C22 C21 117.4(3) . . ?
C23 C22 H16 121.3 . . ?
C21 C22 H16 121.3 . . ?
C22 C23 C3 121.6(2) . . ?
C22 C23 H15 119.2 . . ?
C3 C23 H15 119.2 . . ?
C25 C24 N5 108.0(3) . . ?
C25 C24 H24A 110.1 . . ?
N5 C24 H24A 110.1 . . ?
C25 C24 H24B 110.1 . . ?
N5 C24 H24B 110.1 . . ?
H24A C24 H24B 108.4 . . ?
C24 C25 C26 106.9(4) . . ?
C24 C25 H17 110.3 . . ?
C26 C25 H17 110.3 . . ?
C24 C25 H21 110.3 . . ?
C26 C25 H21 110.3 . . ?
H17 C25 H21 108.6 . . ?
C25 C26 H18 109.5 . . ?
C25 C26 H19 109.5 . . ?
H18 C26 H19 109.5 . . ?
C25 C26 H20 109.5 . . ?
H18 C26 H20 109.5 . . ?
H19 C26 H20 109.5 . . ?

loop_
_geom_bond_atom_site_label_1
_geom_bond_atom_site_label_2
_geom_bond_distance
_geom_bond_site_symmetry_2
_geom_bond_publ_flag
O1 C2 1.327(4) . ?
O1 C1 1.439(4) . ?
O2 C2 1.195(3) . ?
N1 C6 1.324(3) . ?
N1 C5 1.385(3) . ?
N2 C7 1.314(3) . ?
N2 C6 1.352(3) . ?
N3 C7 1.344(3) . ?
N3 C8 1.427(3) . ?
N3 H14 0.8600 . ?
N4 C7 1.361(3) . ?
N4 C12 1.415(3) . ?
N4 H4 0.8600 . ?
C1 H24 0.9600 . ?
C1 H3 0.9600 . ?
C1 H1 0.9600 . ?
C2 C3 1.486(4) . ?
C3 C4 1.385(3) . ?
C3 C23 1.396(4) . ?
C4 C5 1.379(3) . ?
C4 H23 0.9300 . ?
C5 C21 1.397(4) . ?
C6 N5 1.384(3) . ?
C8 C9 1.372(3) . ?
C8 C19 1.373(4) . ?
C9 C10 1.381(4) . ?
C9 H13 0.9300 . ?
C10 C11 1.362(4) . ?
C10 H12 0.9300 . ?
C11 C18 1.365(4) . ?
C11 H2 0.9300 . ?
C12 C17 1.387(4) . ?
C12 C13 1.387(3) . ?
C13 C14 1.380(4) . ?
C13 H9 0.9300 . ?
C14 C15 1.366(4) . ?
C14 H8 0.9300 . ?
C15 C16 1.381(4) . ?
C15 H5 0.9300 . ?
C16 C17 1.374(4) . ?
C16 H6 0.9300 . ?
C17 H7 0.9300 . ?
C18 C19 1.387(4) . ?
C18 H10 0.9300 . ?
C19 H11 0.9300 . ?
N5 C21 1.371(3) . ?
N5 C24 1.514(4) . ?
C21 C22 1.396(4) . ?
C22 C23 1.370(4) . ?
C22 H16 0.9300 . ?
C23 H15 0.9300 . ?
C24 C25 1.440(5) . ?
C24 H24A 0.9700 . ?
C24 H24B 0.9700 . ?
C25 C26 1.585(6) . ?
C25 H17 0.9700 . ?
C25 H21 0.9700 . ?
C26 H18 0.9600 . ?
C26 H19 0.9600 . ?
C26 H20 0.9600 . ?
